data_7217721
loop_
_publ_author_name
'Kumar, Indresh'
'Mir, Nisar A.'
'Ramaraju, Panduga'
'Singh, Deepika'
'Kant, Rajani'
'Gupta, Vivek'

_publ_section_title
;
 Direct catalytic synthesis of densely substituted 3-formylpyrroles from
 imines and 1,4-ketoaldehydes
;
_journal_name_full 'RSC Advances'
_journal_paper_doi 10.1039/C4RA06581F
_journal_year 2014
_chemical_formula_moiety 'C28 H21 N O2'
_chemical_formula_sum 'C28 H21 N O2'
_chemical_formula_weight 403.46
_chemical_name_systematic
;
1-(4-methoxyphenyl)-2-(naphthalen-2-yl)-5-phenyl-1H-pyrrole-
3-carbaldehyde 
;
_space_group_IT_number 14
_symmetry_cell_setting monoclinic
_symmetry_space_group_name_Hall '-P 2ybc'
_symmetry_space_group_name_H-M 'P 1 21/c 1'
_atom_sites_solution_hydrogens geom
_atom_sites_solution_primary direct
_atom_sites_solution_secondary difmap
_audit_creation_method SHELXL-97
_cell_angle_alpha 90.00
_cell_angle_beta 105.450(7)
_cell_angle_gamma 90.00
_cell_formula_units_Z 4
_cell_length_a 12.6491(8)
_cell_length_b 7.9932(4)
_cell_length_c 21.9541(13)
_cell_measurement_reflns_used 2435
_cell_measurement_temperature 293(2)
_cell_measurement_theta_max 27.4670
_cell_measurement_theta_min 3.8590
_cell_volume 2139.5(2)
_computing_cell_refinement 'CrysAlisPro (Oxford Diffraction,2010)'
_computing_data_collection 'CrysAlisPro (Oxford Diffraction,2010)'
_computing_data_reduction 'CrysAlisPro (Oxford Diffraction,2010)'
_computing_molecular_graphics 'ORTEP3 (Farrugia, 1997)'
_computing_publication_material PLATON(Spek,2009)
_computing_structure_refinement 'SHELXL-97 (Sheldrick, 2008)'
_computing_structure_solution 'SHELXS-97 (Sheldrick, 2008)'
_diffrn_ambient_temperature 293(2)
_diffrn_detector_area_resol_mean 16.1049
_diffrn_measured_fraction_theta_full 0.995
_diffrn_measured_fraction_theta_max 0.995
_diffrn_measurement_device_type 'Xcalibur, Sapphire3'
_diffrn_measurement_method 'omega scans'
_diffrn_radiation_monochromator graphite
_diffrn_radiation_source 'fine-focus sealed tube'
_diffrn_radiation_type MoK\a
_diffrn_radiation_wavelength 0.71073
_diffrn_reflns_av_R_equivalents 0.0453
_diffrn_reflns_av_sigmaI/netI 0.0866
_diffrn_reflns_limit_h_max 12
_diffrn_reflns_limit_h_min -15
_diffrn_reflns_limit_k_max 9
_diffrn_reflns_limit_k_min -5
_diffrn_reflns_limit_l_max 27
_diffrn_reflns_limit_l_min -17
_diffrn_reflns_number 7999
_diffrn_reflns_theta_full 26.00
_diffrn_reflns_theta_max 26.00
_diffrn_reflns_theta_min 3.77
_diffrn_standards_decay_% 0
_diffrn_standards_interval_count 0
_diffrn_standards_interval_time 0
_diffrn_standards_number 0
_exptl_absorpt_coefficient_mu 0.078
_exptl_absorpt_correction_T_max 1.00000
_exptl_absorpt_correction_T_min 0.72515
_exptl_absorpt_correction_type multi-scan
_exptl_absorpt_process_details
;
CrysAlisPro, Agilent Technologies,
Version 1.171.36.28 (release 01-02-2013 CrysAlis171 .NET)
(compiled Feb  1 2013,16:14:44)
Empirical absorption correction using spherical harmonics,
 implemented in SCALE3 ABSPACK scaling algorithm.

;
_exptl_crystal_colour white
_exptl_crystal_density_diffrn 1.253
_exptl_crystal_density_method 'not measured'
_exptl_crystal_description block
_exptl_crystal_F_000 848
_exptl_crystal_size_max 0.3
_exptl_crystal_size_mid 0.2
_exptl_crystal_size_min 0.2
_refine_diff_density_max 0.158
_refine_diff_density_min -0.172
_refine_diff_density_rms 0.038
_refine_ls_extinction_method none
_refine_ls_goodness_of_fit_ref 0.918
_refine_ls_hydrogen_treatment constr
_refine_ls_matrix_type full
_refine_ls_number_parameters 280
_refine_ls_number_reflns 4184
_refine_ls_number_restraints 0
_refine_ls_restrained_S_all 0.918
_refine_ls_R_factor_all 0.0962
_refine_ls_R_factor_gt 0.0489
_refine_ls_shift/su_max 0.000
_refine_ls_shift/su_mean 0.000
_refine_ls_structure_factor_coef Fsqd
_refine_ls_weighting_details 'calc w=1/[\s^2^(Fo^2^)+(0.0277P)^2^+0.0000P] where P=(Fo^2^+2Fc^2^)/3'
_refine_ls_weighting_scheme calc
_refine_ls_wR_factor_gt 0.0904
_refine_ls_wR_factor_ref 0.1114
_reflns_number_gt 2249
_reflns_number_total 4184
_reflns_threshold_expression >2sigma(I)
_cod_data_source_file c4ra06581f2.cif
_cod_data_source_block indresh-14-2
_cod_original_sg_symbol_H-M 'P 21/c'
_cod_database_code 7217721

loop_
_symmetry_equiv_pos_as_xyz
'x, y, z'
'-x, y+1/2, -z+1/2'
'-x, -y, -z'
'x, -y-1/2, z-1/2'

loop_
_atom_site_label
_atom_site_type_symbol
_atom_site_fract_x
_atom_site_fract_y
_atom_site_fract_z
_atom_site_U_iso_or_equiv
_atom_site_adp_type
_atom_site_occupancy
_atom_site_symmetry_multiplicity
_atom_site_calc_flag
_atom_site_refinement_flags
N1 N 0.34289(13) 0.7279(2) 0.00121(7) 0.0383(4) Uani 1 1 d .
C2 C 0.45235(16) 0.7392(2) 0.03360(9) 0.0383(5) Uani 1 1 d .
C3 C 0.51294(15) 0.7209(3) -0.01001(9) 0.0380(5) Uani 1 1 d .
C4 C 0.43865(15) 0.6989(2) -0.06992(10) 0.0421(5) Uani 1 1 d .
H4 H 0.4574 0.6846 -0.1078 0.051 Uiso 1 1 calc R
C5 C 0.33450(16) 0.7021(2) -0.06304(9) 0.0393(5) Uani 1 1 d .
C6 C 0.25297(15) 0.7576(3) 0.02888(9) 0.0377(5) Uani 1 1 d .
C7 C 0.24401(17) 0.9121(3) 0.05446(11) 0.0563(7) Uani 1 1 d .
H7 H 0.2960 0.9946 0.0546 0.068 Uiso 1 1 calc R
C8 C 0.15764(19) 0.9440(3) 0.07981(12) 0.0668(8) Uani 1 1 d .
H8 H 0.1515 1.0486 0.0972 0.080 Uiso 1 1 calc R
C9 C 0.08052(16) 0.8237(3) 0.07982(10) 0.0493(6) Uani 1 1 d .
C10 C 0.09001(15) 0.6685(3) 0.05456(9) 0.0441(6) Uani 1 1 d .
H10 H 0.0383 0.5857 0.0544 0.053 Uiso 1 1 calc R
C11 C 0.17753(15) 0.6371(3) 0.02940(9) 0.0428(5) Uani 1 1 d .
H11 H 0.1847 0.5322 0.0126 0.051 Uiso 1 1 calc R
O12 O -0.00187(12) 0.8689(2) 0.10639(8) 0.0716(5) Uani 1 1 d .
C13 C -0.08873(17) 0.7552(4) 0.10334(12) 0.0776(9) Uani 1 1 d .
H13A H -0.1403 0.8037 0.1233 0.116 Uiso 1 1 calc R
H13B H -0.0600 0.6535 0.1247 0.116 Uiso 1 1 calc R
H13C H -0.1248 0.7312 0.0599 0.116 Uiso 1 1 calc R
C14 C 0.63024(17) 0.7058(3) 0.00412(11) 0.0451(6) Uani 1 1 d .
H14 H 0.6689 0.7001 0.0465 0.054 Uiso 1 1 calc R
O15 O 0.68314(11) 0.6998(2) -0.03473(7) 0.0593(5) Uani 1 1 d .
C16 C 0.23200(16) 0.6809(3) -0.11359(9) 0.0412(5) Uani 1 1 d .
C17 C 0.23585(17) 0.5770(3) -0.16368(10) 0.0536(6) Uani 1 1 d .
H17 H 0.2994 0.5163 -0.1618 0.064 Uiso 1 1 calc R
C18 C 0.1479(2) 0.5619(4) -0.21580(11) 0.0728(8) Uani 1 1 d .
H18 H 0.1530 0.4947 -0.2495 0.087 Uiso 1 1 calc R
C19 C 0.0524(2) 0.6462(4) -0.21807(12) 0.0765(9) Uani 1 1 d .
H19 H -0.0078 0.6350 -0.2530 0.092 Uiso 1 1 calc R
C20 C 0.04639(19) 0.7470(3) -0.16856(11) 0.0680(8) Uani 1 1 d .
H20 H -0.0187 0.8027 -0.1699 0.082 Uiso 1 1 calc R
C21 C 0.13554(16) 0.7669(3) -0.11673(10) 0.0518(6) Uani 1 1 d .
H21 H 0.1308 0.8379 -0.0840 0.062 Uiso 1 1 calc R
C22 C 0.49332(15) 0.7539(3) 0.10218(9) 0.0386(5) Uani 1 1 d .
C23 C 0.45670(16) 0.6445(3) 0.14272(10) 0.0453(6) Uani 1 1 d .
H23 H 0.3985 0.5724 0.1260 0.054 Uiso 1 1 calc R
C24 C 0.50516(16) 0.6430(3) 0.20580(10) 0.0480(6) Uani 1 1 d .
H24 H 0.4790 0.5705 0.2316 0.058 Uiso 1 1 calc R
C25 C 0.59418(16) 0.7489(3) 0.23314(9) 0.0407(5) Uani 1 1 d .
C26 C 0.64838(18) 0.7477(3) 0.29823(10) 0.0521(6) Uani 1 1 d .
H26 H 0.6258 0.6736 0.3249 0.062 Uiso 1 1 calc R
C27 C 0.73344(18) 0.8540(3) 0.32246(11) 0.0556(7) Uani 1 1 d .
H27 H 0.7689 0.8509 0.3654 0.067 Uiso 1 1 calc R
C28 C 0.76776(17) 0.9673(3) 0.28328(11) 0.0586(7) Uani 1 1 d .
H28 H 0.8252 1.0403 0.3005 0.070 Uiso 1 1 calc R
C29 C 0.71798(16) 0.9722(3) 0.22010(10) 0.0515(6) Uani 1 1 d .
H29 H 0.7420 1.0478 0.1945 0.062 Uiso 1 1 calc R
C30 C 0.62987(15) 0.8627(2) 0.19324(10) 0.0394(5) Uani 1 1 d .
C31 C 0.57689(15) 0.8624(3) 0.12781(10) 0.0407(5) Uani 1 1 d .
H31 H 0.5994 0.9380 0.1016 0.049 Uiso 1 1 calc R

loop_
_atom_site_aniso_label
_atom_site_aniso_U_11
_atom_site_aniso_U_22
_atom_site_aniso_U_33
_atom_site_aniso_U_23
_atom_site_aniso_U_13
_atom_site_aniso_U_12
N1 0.0396(9) 0.0408(10) 0.0364(10) -0.0020(8) 0.0135(8) -0.0022(8)
C2 0.0388(12) 0.0361(12) 0.0410(13) 0.0020(10) 0.0124(10) -0.0035(10)
C3 0.0389(12) 0.0401(12) 0.0362(12) 0.0015(10) 0.0119(10) -0.0004(10)
C4 0.0497(13) 0.0406(12) 0.0396(13) 0.0019(11) 0.0183(10) 0.0015(10)
C5 0.0479(12) 0.0341(12) 0.0371(12) 0.0005(10) 0.0134(10) 0.0011(10)
C6 0.0398(12) 0.0376(12) 0.0382(12) -0.0010(10) 0.0145(10) -0.0014(10)
C7 0.0567(15) 0.0407(14) 0.0793(19) -0.0113(13) 0.0318(13) -0.0128(12)
C8 0.0667(16) 0.0491(15) 0.097(2) -0.0281(15) 0.0427(15) -0.0119(13)
C9 0.0449(13) 0.0555(15) 0.0516(15) -0.0101(12) 0.0200(11) -0.0008(12)
C10 0.0402(12) 0.0433(13) 0.0485(14) -0.0039(11) 0.0113(10) -0.0070(11)
C11 0.0451(12) 0.0381(12) 0.0465(13) -0.0074(11) 0.0146(10) -0.0019(10)
O12 0.0600(10) 0.0743(12) 0.0927(14) -0.0297(11) 0.0415(10) -0.0103(9)
C13 0.0498(15) 0.099(2) 0.094(2) -0.0202(18) 0.0363(15) -0.0132(15)
C14 0.0483(13) 0.0382(13) 0.0497(14) 0.0024(11) 0.0147(11) -0.0034(11)
O15 0.0580(10) 0.0638(11) 0.0662(11) -0.0004(9) 0.0340(9) 0.0008(8)
C16 0.0417(12) 0.0427(13) 0.0379(12) 0.0043(11) 0.0084(10) 0.0010(10)
C17 0.0522(14) 0.0589(15) 0.0489(15) -0.0070(13) 0.0123(12) -0.0022(12)
C18 0.0669(17) 0.095(2) 0.0522(17) -0.0176(16) 0.0086(14) -0.0091(17)
C19 0.0632(17) 0.113(3) 0.0443(16) 0.0038(17) -0.0018(14) -0.0059(17)
C20 0.0518(15) 0.094(2) 0.0526(17) 0.0159(16) 0.0048(13) 0.0134(15)
C21 0.0515(14) 0.0591(15) 0.0431(14) 0.0059(12) 0.0096(11) 0.0089(12)
C22 0.0420(12) 0.0389(12) 0.0365(12) 0.0008(10) 0.0135(10) -0.0019(10)
C23 0.0513(13) 0.0429(13) 0.0422(13) 0.0017(11) 0.0136(11) -0.0096(11)
C24 0.0555(14) 0.0487(13) 0.0428(14) 0.0078(11) 0.0182(11) -0.0092(11)
C25 0.0475(13) 0.0398(12) 0.0368(13) 0.0012(10) 0.0148(10) 0.0022(10)
C26 0.0638(15) 0.0536(15) 0.0403(14) 0.0073(12) 0.0165(12) 0.0101(13)
C27 0.0583(15) 0.0636(17) 0.0412(14) -0.0077(13) 0.0068(12) 0.0085(13)
C28 0.0508(14) 0.0637(17) 0.0587(17) -0.0121(14) 0.0098(12) -0.0072(13)
C29 0.0563(14) 0.0563(15) 0.0432(14) -0.0026(12) 0.0154(11) -0.0119(12)
C30 0.0408(12) 0.0387(12) 0.0398(13) -0.0049(10) 0.0124(10) -0.0002(10)
C31 0.0477(13) 0.0370(12) 0.0401(13) 0.0020(10) 0.0164(10) -0.0054(10)

loop_
_atom_type_symbol
_atom_type_description
_atom_type_scat_dispersion_real
_atom_type_scat_dispersion_imag
_atom_type_scat_source
C C 0.0033 0.0016 'International Tables Vol C Tables 4.2.6.8 and 6.1.1.4'
H H 0.0000 0.0000 'International Tables Vol C Tables 4.2.6.8 and 6.1.1.4'
N N 0.0061 0.0033 'International Tables Vol C Tables 4.2.6.8 and 6.1.1.4'
O O 0.0106 0.0060 'International Tables Vol C Tables 4.2.6.8 and 6.1.1.4'

loop_
_geom_angle_atom_site_label_1
_geom_angle_atom_site_label_2
_geom_angle_atom_site_label_3
_geom_angle
C2 N1 C5 108.95(16)
C2 N1 C6 124.50(16)
C5 N1 C6 126.19(16)
N1 C2 C3 107.51(17)
N1 C2 C22 124.60(18)
C3 C2 C22 127.70(18)
C2 C3 C4 107.72(17)
C2 C3 C14 126.12(19)
C4 C3 C14 125.74(19)
C5 C4 C3 108.51(19)
C5 C4 H4 125.7
C3 C4 H4 125.7
C4 C5 N1 107.31(17)
C4 C5 C16 126.53(19)
N1 C5 C16 126.16(18)
C11 C6 C7 119.96(19)
C11 C6 N1 121.37(18)
C7 C6 N1 118.66(18)
C6 C7 C8 119.5(2)
C6 C7 H7 120.2
C8 C7 H7 120.2
C9 C8 C7 120.8(2)
C9 C8 H8 119.6
C7 C8 H8 119.6
C8 C9 O12 115.9(2)
C8 C9 C10 119.6(2)
O12 C9 C10 124.5(2)
C9 C10 C11 119.2(2)
C9 C10 H10 120.4
C11 C10 H10 120.4
C6 C11 C10 120.8(2)
C6 C11 H11 119.6
C10 C11 H11 119.6
C9 O12 C13 118.65(19)
O12 C13 H13A 109.5
O12 C13 H13B 109.5
H13A C13 H13B 109.5
O12 C13 H13C 109.5
H13A C13 H13C 109.5
H13B C13 H13C 109.5
O15 C14 C3 125.5(2)
O15 C14 H14 117.3
C3 C14 H14 117.3
C21 C16 C17 118.2(2)
C21 C16 C5 124.5(2)
C17 C16 C5 117.07(18)
C18 C17 C16 121.4(2)
C18 C17 H17 119.3
C16 C17 H17 119.3
C19 C18 C17 119.8(2)
C19 C18 H18 120.1
C17 C18 H18 120.1
C20 C19 C18 119.6(2)
C20 C19 H19 120.2
C18 C19 H19 120.2
C19 C20 C21 121.0(2)
C19 C20 H20 119.5
C21 C20 H20 119.5
C20 C21 C16 119.9(2)
C20 C21 H21 120.1
C16 C21 H21 120.1
C31 C22 C23 118.78(19)
C31 C22 C2 119.86(19)
C23 C22 C2 120.98(18)
C24 C23 C22 120.94(19)
C24 C23 H23 119.5
C22 C23 H23 119.5
C23 C24 C25 121.5(2)
C23 C24 H24 119.3
C25 C24 H24 119.3
C24 C25 C26 123.1(2)
C24 C25 C30 118.17(19)
C26 C25 C30 118.77(19)
C27 C26 C25 120.8(2)
C27 C26 H26 119.6
C25 C26 H26 119.6
C26 C27 C28 120.4(2)
C26 C27 H27 119.8
C28 C27 H27 119.8
C29 C28 C27 120.7(2)
C29 C28 H28 119.6
C27 C28 H28 119.6
C28 C29 C30 120.3(2)
C28 C29 H29 119.8
C30 C29 H29 119.8
C31 C30 C29 122.1(2)
C31 C30 C25 118.96(18)
C29 C30 C25 119.0(2)
C22 C31 C30 121.6(2)
C22 C31 H31 119.2
C30 C31 H31 119.2

loop_
_geom_bond_atom_site_label_1
_geom_bond_atom_site_label_2
_geom_bond_distance
N1 C2 1.381(2)
N1 C5 1.401(2)
N1 C6 1.445(2)
C2 C3 1.384(3)
C2 C22 1.461(3)
C3 C4 1.409(2)
C3 C14 1.438(3)
C4 C5 1.366(2)
C4 H4 0.9300
C5 C16 1.475(2)
C6 C11 1.358(3)
C6 C7 1.374(3)
C7 C8 1.376(3)
C7 H7 0.9300
C8 C9 1.370(3)
C8 H8 0.9300
C9 O12 1.371(2)
C9 C10 1.377(3)
C10 C11 1.386(2)
C10 H10 0.9300
C11 H11 0.9300
O12 C13 1.414(3)
C13 H13A 0.9600
C13 H13B 0.9600
C13 H13C 0.9600
C14 O15 1.217(2)
C14 H14 0.9300
C16 C21 1.386(3)
C16 C17 1.389(3)
C17 C18 1.372(3)
C17 H17 0.9300
C18 C19 1.372(3)
C18 H18 0.9300
C19 C20 1.371(3)
C19 H19 0.9300
C20 C21 1.381(3)
C20 H20 0.9300
C21 H21 0.9300
C22 C31 1.368(3)
C22 C23 1.411(3)
C23 C24 1.357(3)
C23 H23 0.9300
C24 C25 1.409(3)
C24 H24 0.9300
C25 C26 1.411(3)
C25 C30 1.417(3)
C26 C27 1.363(3)
C26 H26 0.9300
C27 C28 1.396(3)
C27 H27 0.9300
C28 C29 1.363(3)
C28 H28 0.9300
C29 C30 1.416(3)
C29 H29 0.9300
C30 C31 1.414(3)
C31 H31 0.9300

loop_
_geom_torsion_atom_site_label_1
_geom_torsion_atom_site_label_2
_geom_torsion_atom_site_label_3
_geom_torsion_atom_site_label_4
_geom_torsion
C5 N1 C2 C3 0.1(2)
C6 N1 C2 C3 -173.38(18)
C5 N1 C2 C22 -175.32(19)
C6 N1 C2 C22 11.2(3)
N1 C2 C3 C4 0.3(2)
C22 C2 C3 C4 175.50(19)
N1 C2 C3 C14 -172.55(18)
C22 C2 C3 C14 2.6(4)
C2 C3 C4 C5 -0.6(2)
C14 C3 C4 C5 172.33(19)
C3 C4 C5 N1 0.6(2)
C3 C4 C5 C16 -178.90(18)
C2 N1 C5 C4 -0.4(2)
C6 N1 C5 C4 172.90(18)
C2 N1 C5 C16 179.09(17)
C6 N1 C5 C16 -7.6(3)
C2 N1 C6 C11 -120.6(2)
C5 N1 C6 C11 67.1(3)
C2 N1 C6 C7 60.1(3)
C5 N1 C6 C7 -112.2(2)
C11 C6 C7 C8 -0.7(3)
N1 C6 C7 C8 178.6(2)
C6 C7 C8 C9 0.0(4)
C7 C8 C9 O12 179.9(2)
C7 C8 C9 C10 0.5(4)
C8 C9 C10 C11 -0.2(3)
O12 C9 C10 C11 -179.53(19)
C7 C6 C11 C10 1.1(3)
N1 C6 C11 C10 -178.27(17)
C9 C10 C11 C6 -0.6(3)
C8 C9 O12 C13 175.0(2)
C10 C9 O12 C13 -5.6(3)
C2 C3 C14 O15 -175.3(2)
C4 C3 C14 O15 13.1(4)
C4 C5 C16 C21 -143.0(2)
N1 C5 C16 C21 37.6(3)
C4 C5 C16 C17 31.8(3)
N1 C5 C16 C17 -147.6(2)
C21 C16 C17 C18 1.5(3)
C5 C16 C17 C18 -173.7(2)
C16 C17 C18 C19 -2.3(4)
C17 C18 C19 C20 1.0(4)
C18 C19 C20 C21 0.9(4)
C19 C20 C21 C16 -1.7(4)
C17 C16 C21 C20 0.4(3)
C5 C16 C21 C20 175.2(2)
N1 C2 C22 C31 -137.9(2)
C3 C2 C22 C31 47.6(3)
N1 C2 C22 C23 49.2(3)
C3 C2 C22 C23 -125.2(2)
C31 C22 C23 C24 -1.9(3)
C2 C22 C23 C24 171.1(2)
C22 C23 C24 C25 -0.6(3)
C23 C24 C25 C26 -178.3(2)
C23 C24 C25 C30 2.3(3)
C24 C25 C26 C27 -179.3(2)
C30 C25 C26 C27 0.1(3)
C25 C26 C27 C28 0.7(3)
C26 C27 C28 C29 -0.9(4)
C27 C28 C29 C30 0.5(3)
C28 C29 C30 C31 -179.3(2)
C28 C29 C30 C25 0.3(3)
C24 C25 C30 C31 -1.6(3)
C26 C25 C30 C31 179.02(19)
C24 C25 C30 C29 178.87(19)
C26 C25 C30 C29 -0.5(3)
C23 C22 C31 C30 2.6(3)
C2 C22 C31 C30 -170.42(18)
C29 C30 C31 C22 178.67(19)
C25 C30 C31 C22 -0.9(3)
